data_4102712
loop_
_publ_author_name
'Sunewang R. Wang'
'Zaozao Qiu'
'Zuowei Xie'

_publ_section_title
;
 Insertion of Carboryne into Aromatic Rings: Formation of
 Cyclooctatetraenocarboranes
;
_journal_name_full 'Journal of the American Chemical Society'
_journal_page_first 9988
_journal_page_last 9989
_journal_paper_doi 10.1021/ja1044488
_journal_volume 132
_journal_year 2010
_chemical_formula_sum 'C13 H26 B10 O'
_chemical_formula_weight 306.44
_chemical_name_systematic
; 
 ? 
;
_space_group_IT_number 15
_symmetry_cell_setting monoclinic
_symmetry_space_group_name_Hall '-C 2yc'
_symmetry_space_group_name_H-M 'C 1 2/c 1'
_atom_sites_solution_hydrogens geom
_atom_sites_solution_primary direct
_atom_sites_solution_secondary difmap
_audit_creation_method SHELXL-97
_cell_angle_alpha 90.00
_cell_angle_beta 97.5370(10)
_cell_angle_gamma 90.00
_cell_formula_units_Z 8
_cell_length_a 14.6074(11)
_cell_length_b 18.1930(14)
_cell_length_c 14.4027(10)
_cell_measurement_reflns_used 109
_cell_measurement_temperature 296(2)
_cell_measurement_theta_max 15
_cell_measurement_theta_min 15
_cell_volume 3794.5(5)
_computing_cell_refinement 'BRUKER KAPPA APEXII DUO DIFFRACTOMETER'
_computing_data_collection 'BRUKER KAPPA APEXII DUO DIFFRACTOMETER'
_computing_data_reduction 'BRUKER KAPPA APEXII DUO DIFFRACTOMETER'
_computing_molecular_graphics 'SIEMENS SHELXTL'
_computing_publication_material 'SIEMENS SHELXTL'
_computing_structure_refinement 'SHELXL-97 (Sheldrick, 2008)'
_computing_structure_solution 'SHELXS-97 (Sheldrick, 2008)'
_diffrn_ambient_temperature 296(2)
_diffrn_measured_fraction_theta_full 0.993
_diffrn_measured_fraction_theta_max 0.993
_diffrn_measurement_device_type 'BRUKER KAPPA APEXII DUO DIFFRACTOMETER'
_diffrn_measurement_method 'PHI & OMEGA SCAN'
_diffrn_radiation_monochromator graphite
_diffrn_radiation_source 'fine-focus sealed tube'
_diffrn_radiation_type MoK\a
_diffrn_radiation_wavelength 0.71073
_diffrn_reflns_av_R_equivalents 0.0446
_diffrn_reflns_av_sigmaI/netI 0.0236
_diffrn_reflns_limit_h_max 17
_diffrn_reflns_limit_h_min -17
_diffrn_reflns_limit_k_max 21
_diffrn_reflns_limit_k_min -21
_diffrn_reflns_limit_l_max 16
_diffrn_reflns_limit_l_min -17
_diffrn_reflns_number 27438
_diffrn_reflns_theta_full 25.25
_diffrn_reflns_theta_max 25.25
_diffrn_reflns_theta_min 1.80
_exptl_absorpt_coefficient_mu 0.056
_exptl_absorpt_correction_T_max 0.7456
_exptl_absorpt_correction_T_min 0.6963
_exptl_absorpt_correction_type multi-scan
_exptl_crystal_colour colourless
_exptl_crystal_density_diffrn 1.073
_exptl_crystal_density_method 'not measured'
_exptl_crystal_description block
_exptl_crystal_F_000 1296
_exptl_crystal_size_max 0.50
_exptl_crystal_size_mid 0.40
_exptl_crystal_size_min 0.30
_refine_diff_density_max 0.395
_refine_diff_density_min -0.185
_refine_diff_density_rms 0.040
_refine_ls_extinction_method none
_refine_ls_goodness_of_fit_ref 1.023
_refine_ls_hydrogen_treatment riding
_refine_ls_matrix_type full
_refine_ls_number_parameters 217
_refine_ls_number_reflns 3412
_refine_ls_number_restraints 0
_refine_ls_restrained_S_all 1.023
_refine_ls_R_factor_all 0.0842
_refine_ls_R_factor_gt 0.0618
_refine_ls_shift/su_max 0.000
_refine_ls_shift/su_mean 0.000
_refine_ls_structure_factor_coef Fsqd
_refine_ls_weighting_details 'calc w=1/[\s^2^(Fo^2^)+(0.1118P)^2^+2.9162P] where P=(Fo^2^+2Fc^2^)/3'
_refine_ls_weighting_scheme calc
_refine_ls_wR_factor_gt 0.1779
_refine_ls_wR_factor_ref 0.2061
_reflns_number_gt 2497
_reflns_number_total 3412
_reflns_threshold_expression >2sigma(I)
_cod_data_source_file ja1044488_si_002_4.cif
_cod_data_source_block 3h
_cod_database_code 4102712

loop_
_symmetry_equiv_pos_as_xyz
'x, y, z'
'-x, y, -z+1/2'
'x+1/2, y+1/2, z'
'-x+1/2, y+1/2, -z+1/2'
'-x, -y, -z'
'x, -y, z-1/2'
'-x+1/2, -y+1/2, -z'
'x+1/2, -y+1/2, z-1/2'

loop_
_atom_site_label
_atom_site_type_symbol
_atom_site_fract_x
_atom_site_fract_y
_atom_site_fract_z
_atom_site_U_iso_or_equiv
_atom_site_adp_type
_atom_site_occupancy
_atom_site_symmetry_multiplicity
_atom_site_calc_flag
_atom_site_refinement_flags
O1 O 0.14232(15) 0.12547(10) 0.77474(14) 0.0830(6) Uani 1 1 d .
C1 C 0.21017(14) 0.04121(11) 0.68674(14) 0.0449(5) Uani 1 1 d .
C2 C 0.21435(14) 0.02518(11) 0.57318(14) 0.0459(5) Uani 1 1 d .
C11 C 0.21304(17) 0.11891(12) 0.72173(15) 0.0544(6) Uani 1 1 d .
C12 C 0.1333(3) 0.19145(17) 0.8244(3) 0.1167(15) Uani 1 1 d .
H12A H 0.0811 0.1879 0.8582 0.175 Uiso 1 1 calc R
H12B H 0.1245 0.2317 0.7810 0.175 Uiso 1 1 calc R
H12C H 0.1882 0.1996 0.8676 0.175 Uiso 1 1 calc R
C13 C 0.27116(18) 0.17244(13) 0.70874(16) 0.0620(6) Uani 1 1 d .
H13A H 0.2599 0.2161 0.7389 0.074 Uiso 1 1 calc R
C14 C 0.34934(19) 0.17570(13) 0.65605(18) 0.0640(7) Uani 1 1 d .
H14A H 0.4048 0.1894 0.6910 0.077 Uiso 1 1 calc R
C15 C 0.35479(17) 0.16258(12) 0.56763(17) 0.0583(6) Uani 1 1 d .
C16 C 0.27145(16) 0.14235(14) 0.50271(16) 0.0599(6) Uani 1 1 d .
H16A H 0.2579 0.1735 0.4515 0.072 Uiso 1 1 calc R
C17 C 0.21320(15) 0.08701(13) 0.50594(14) 0.0543(6) Uani 1 1 d .
H17A H 0.1635 0.0869 0.4584 0.065 Uiso 1 1 calc R
C18 C 0.44396(18) 0.17087(14) 0.52164(19) 0.0674(7) Uani 1 1 d .
C19 C 0.5301(3) 0.1820(3) 0.5910(3) 0.1385(17) Uani 1 1 d .
H19A H 0.5247 0.2267 0.6251 0.208 Uiso 1 1 calc R
H19B H 0.5830 0.1849 0.5579 0.208 Uiso 1 1 calc R
H19C H 0.5374 0.1413 0.6338 0.208 Uiso 1 1 calc R
C20 C 0.4329(3) 0.2349(3) 0.4558(5) 0.200(3) Uani 1 1 d .
H20A H 0.4233 0.2789 0.4901 0.300 Uiso 1 1 calc R
H20B H 0.3807 0.2267 0.4091 0.300 Uiso 1 1 calc R
H20C H 0.4876 0.2401 0.4260 0.300 Uiso 1 1 calc R
C21 C 0.4589(2) 0.1002(3) 0.4687(3) 0.1259(16) Uani 1 1 d .
H21A H 0.4062 0.0911 0.4229 0.189 Uiso 1 1 calc R
H21B H 0.4670 0.0598 0.5119 0.189 Uiso 1 1 calc R
H21C H 0.5131 0.1051 0.4379 0.189 Uiso 1 1 calc R
B3 B 0.30822(17) 0.00131(13) 0.65439(17) 0.0477(6) Uani 1 1 d .
H3 H 0.3760 0.0286 0.6603 0.057 Uiso 1 1 calc R
B4 B 0.2601(2) -0.02887(14) 0.75417(19) 0.0574(7) Uani 1 1 d .
H4 H 0.2966 -0.0212 0.8253 0.069 Uiso 1 1 calc R
B5 B 0.1383(2) -0.02206(16) 0.7315(2) 0.0606(7) Uani 1 1 d .
H5 H 0.0962 -0.0105 0.7878 0.073 Uiso 1 1 calc R
B6 B 0.11020(17) 0.01497(16) 0.61723(19) 0.0560(7) Uani 1 1 d .
H6 H 0.0503 0.0513 0.5991 0.067 Uiso 1 1 calc R
B7 B 0.26875(19) -0.05713(14) 0.55923(19) 0.0560(7) Uani 1 1 d .
H7 H 0.3108 -0.0681 0.5028 0.067 Uiso 1 1 calc R
B8 B 0.2970(2) -0.09291(15) 0.6734(2) 0.0635(7) Uani 1 1 d .
H8 H 0.3580 -0.1280 0.6917 0.076 Uiso 1 1 calc R
B9 B 0.1921(2) -0.10776(16) 0.7213(2) 0.0694(8) Uani 1 1 d .
H9 H 0.1849 -0.1528 0.7709 0.083 Uiso 1 1 calc R
B10 B 0.0990(2) -0.08008(17) 0.6364(2) 0.0676(8) Uani 1 1 d .
H10 H 0.0308 -0.1066 0.6303 0.081 Uiso 1 1 calc R
B11 B 0.14675(19) -0.04932(15) 0.5369(2) 0.0598(7) Uani 1 1 d .
H11 H 0.1099 -0.0555 0.4657 0.072 Uiso 1 1 calc R
B12 B 0.1971(2) -0.12488(16) 0.6013(2) 0.0682(8) Uani 1 1 d .
H12 H 0.1928 -0.1810 0.5728 0.082 Uiso 1 1 calc R

loop_
_atom_site_aniso_label
_atom_site_aniso_U_11
_atom_site_aniso_U_22
_atom_site_aniso_U_33
_atom_site_aniso_U_23
_atom_site_aniso_U_13
_atom_site_aniso_U_12
O1 0.1143(16) 0.0562(11) 0.0903(13) -0.0126(9) 0.0578(12) 0.0040(10)
C1 0.0486(12) 0.0420(11) 0.0450(11) -0.0005(8) 0.0093(8) 0.0016(9)
C2 0.0433(11) 0.0481(12) 0.0460(11) -0.0052(9) 0.0053(8) 0.0027(9)
C11 0.0704(15) 0.0440(12) 0.0508(12) -0.0023(9) 0.0152(10) 0.0050(10)
C12 0.189(4) 0.0629(19) 0.118(3) -0.0173(18) 0.093(3) 0.014(2)
C13 0.0844(18) 0.0435(13) 0.0590(13) -0.0071(10) 0.0122(12) -0.0009(12)
C14 0.0700(16) 0.0495(14) 0.0722(15) -0.0032(11) 0.0086(12) -0.0118(11)
C15 0.0643(15) 0.0435(12) 0.0670(14) 0.0076(10) 0.0083(11) -0.0062(10)
C16 0.0614(14) 0.0635(15) 0.0548(13) 0.0123(11) 0.0074(11) 0.0061(12)
C17 0.0510(12) 0.0643(15) 0.0464(11) 0.0020(10) 0.0020(9) 0.0052(11)
C18 0.0596(15) 0.0646(16) 0.0795(17) 0.0106(13) 0.0151(12) -0.0094(12)
C19 0.083(3) 0.182(5) 0.149(4) -0.028(3) 0.007(2) -0.047(3)
C20 0.120(3) 0.223(6) 0.278(7) 0.186(6) 0.101(4) 0.052(4)
C21 0.072(2) 0.154(4) 0.160(4) -0.060(3) 0.046(2) -0.021(2)
B3 0.0448(12) 0.0441(13) 0.0531(13) -0.0005(10) 0.0019(10) 0.0078(10)
B4 0.0726(18) 0.0443(14) 0.0544(14) 0.0095(11) 0.0048(12) 0.0017(12)
B5 0.0652(17) 0.0548(16) 0.0663(16) 0.0005(12) 0.0250(13) -0.0092(13)
B6 0.0414(13) 0.0615(16) 0.0660(16) -0.0056(12) 0.0102(11) 0.0005(11)
B7 0.0543(15) 0.0501(15) 0.0646(15) -0.0128(12) 0.0118(12) 0.0034(11)
B8 0.0686(18) 0.0425(14) 0.0793(18) 0.0044(13) 0.0088(14) 0.0096(12)
B9 0.088(2) 0.0448(15) 0.0784(19) 0.0059(13) 0.0216(16) -0.0085(14)
B10 0.0599(17) 0.0604(17) 0.0852(19) -0.0144(15) 0.0195(14) -0.0173(13)
B11 0.0535(15) 0.0609(17) 0.0648(16) -0.0157(13) 0.0062(12) -0.0097(12)
B12 0.0760(19) 0.0453(15) 0.086(2) -0.0142(13) 0.0181(15) -0.0065(13)

loop_
_atom_type_symbol
_atom_type_description
_atom_type_scat_dispersion_real
_atom_type_scat_dispersion_imag
_atom_type_scat_source
C C 0.0033 0.0016 'International Tables Vol C Tables 4.2.6.8 and 6.1.1.4'
H H 0.0000 0.0000 'International Tables Vol C Tables 4.2.6.8 and 6.1.1.4'
B B 0.0013 0.0007 'International Tables Vol C Tables 4.2.6.8 and 6.1.1.4'
O O 0.0106 0.0060 'International Tables Vol C Tables 4.2.6.8 and 6.1.1.4'

loop_
_geom_angle_atom_site_label_1
_geom_angle_atom_site_label_2
_geom_angle_atom_site_label_3
_geom_angle
C11 O1 C12 118.9(2)
C11 C1 C2 119.38(17)
C11 C1 B4 121.45(18)
C2 C1 B4 111.03(16)
C11 C1 B3 120.02(18)
C2 C1 B3 61.54(12)
B4 C1 B3 62.03(14)
C11 C1 B6 116.10(18)
C2 C1 B6 61.35(13)
B4 C1 B6 112.91(18)
B3 C1 B6 113.36(16)
C11 C1 B5 119.42(18)
C2 C1 B5 110.45(16)
B4 C1 B5 61.83(16)
B3 C1 B5 112.65(17)
B6 C1 B5 61.71(15)
C17 C2 C1 120.55(17)
C17 C2 B11 116.32(18)
C1 C2 B11 109.99(17)
C17 C2 B7 123.38(18)
C1 C2 B7 110.08(16)
B11 C2 B7 62.18(15)
C17 C2 B6 112.64(18)
C1 C2 B6 60.91(13)
B11 C2 B6 61.92(15)
B7 C2 B6 113.00(18)
C17 C2 B3 124.74(18)
C1 C2 B3 60.74(12)
B11 C2 B3 112.27(17)
B7 C2 B3 61.62(13)
B6 C2 B3 112.33(17)
C13 C11 O1 124.1(2)
C13 C11 C1 129.6(2)
O1 C11 C1 106.26(18)
C11 C13 C14 131.9(2)
C15 C14 C13 130.8(2)
C14 C15 C16 120.7(2)
C14 C15 C18 124.2(2)
C16 C15 C18 115.0(2)
C17 C16 C15 130.3(2)
C16 C17 C2 130.4(2)
C20 C18 C19 109.0(4)
C20 C18 C21 110.5(4)
C19 C18 C21 106.3(3)
C20 C18 C15 108.7(2)
C19 C18 C15 113.9(3)
C21 C18 C15 108.5(2)
C1 B3 C2 57.73(12)
C1 B3 B8 105.84(18)
C2 B3 B8 105.61(18)
C1 B3 B4 58.54(14)
C2 B3 B4 105.20(17)
B8 B3 B4 60.83(16)
C1 B3 B7 105.33(17)
C2 B3 B7 58.71(13)
B8 B3 B7 60.28(16)
B4 B3 B7 108.60(19)
C1 B4 B3 59.43(13)
C1 B4 B5 59.93(14)
B3 B4 B5 109.00(18)
C1 B4 B9 105.66(19)
B3 B4 B9 107.62(19)
B5 B4 B9 59.57(17)
C1 B4 B8 105.10(18)
B3 B4 B8 59.00(15)
B5 B4 B8 108.0(2)
B9 B4 B8 60.20(17)
C1 B5 B9 104.93(19)
C1 B5 B10 105.02(18)
B9 B5 B10 60.59(18)
C1 B5 B4 58.24(13)
B9 B5 B4 60.32(17)
B10 B5 B4 108.6(2)
C1 B5 B6 58.82(14)
B9 B5 B6 108.0(2)
B10 B5 B6 59.68(17)
B4 B5 B6 107.57(18)
C1 B6 C2 57.74(12)
C1 B6 B10 105.63(19)
C2 B6 B10 105.48(19)
C1 B6 B11 104.84(17)
C2 B6 B11 58.60(13)
B10 B6 B11 59.87(16)
C1 B6 B5 59.47(14)
C2 B6 B5 105.81(18)
B10 B6 B5 59.82(17)
B11 B6 B5 107.5(2)
C2 B7 B8 105.52(18)
C2 B7 B3 59.67(13)
B8 B7 B3 59.20(15)
C2 B7 B11 58.86(14)
B8 B7 B11 107.7(2)
B3 B7 B11 108.01(18)
C2 B7 B12 105.21(18)
B8 B7 B12 60.16(17)
B3 B7 B12 107.4(2)
B11 B7 B12 59.59(17)
B3 B8 B7 60.51(14)
B3 B8 B12 108.5(2)
B7 B8 B12 60.17(17)
B3 B8 B4 60.16(14)
B7 B8 B4 108.26(18)
B12 B8 B4 107.5(2)
B3 B8 B9 108.19(19)
B7 B8 B9 108.0(2)
B12 B8 B9 59.55(17)
B4 B8 B9 59.75(17)
B5 B9 B12 108.3(2)
B5 B9 B4 60.10(16)
B12 B9 B4 108.1(2)
B5 B9 B10 59.82(17)
B12 B9 B10 60.23(18)
B4 B9 B10 107.8(2)
B5 B9 B8 108.30(19)
B12 B9 B8 60.02(17)
B4 B9 B8 60.05(16)
B10 B9 B8 108.1(2)
B6 B10 B5 60.49(16)
B6 B10 B11 60.44(16)
B5 B10 B11 108.49(19)
B6 B10 B9 107.9(2)
B5 B10 B9 59.59(17)
B11 B10 B9 107.4(2)
B6 B10 B12 108.1(2)
B5 B10 B12 107.6(2)
B11 B10 B12 59.70(17)
B9 B10 B12 59.55(18)
C2 B11 B12 105.78(19)
C2 B11 B10 106.04(18)
B12 B11 B10 60.53(18)
C2 B11 B7 58.96(14)
B12 B11 B7 60.22(16)
B10 B11 B7 108.8(2)
C2 B11 B6 59.48(14)
B12 B11 B6 108.1(2)
B10 B11 B6 59.70(16)
B7 B11 B6 108.40(18)
B11 B12 B9 108.0(2)
B11 B12 B8 107.83(19)
B9 B12 B8 60.43(18)
B11 B12 B7 60.19(16)
B9 B12 B7 108.3(2)
B8 B12 B7 59.68(16)
B11 B12 B10 59.78(17)
B9 B12 B10 60.22(18)
B8 B12 B10 108.4(2)
B7 B12 B10 108.2(2)

loop_
_geom_bond_atom_site_label_1
_geom_bond_atom_site_label_2
_geom_bond_distance
O1 C11 1.368(3)
O1 C12 1.412(3)
C1 C11 1.500(3)
C1 C2 1.670(3)
C1 B4 1.707(3)
C1 B3 1.723(3)
C1 B6 1.726(3)
C1 B5 1.738(3)
C2 C17 1.483(3)
C2 B11 1.717(3)
C2 B7 1.719(3)
C2 B6 1.733(3)
C2 B3 1.737(3)
C11 C13 1.321(3)
C13 C14 1.453(3)
C14 C15 1.308(3)
C15 C16 1.481(3)
C15 C18 1.544(3)
C16 C17 1.323(3)
C18 C20 1.497(4)
C18 C19 1.514(5)
C18 C21 1.525(4)
B3 B8 1.747(4)
B3 B4 1.768(4)
B3 B7 1.770(3)
B4 B5 1.770(4)
B4 B9 1.774(4)
B4 B8 1.780(4)
B5 B9 1.761(4)
B5 B10 1.765(4)
B5 B6 1.777(4)
B6 B10 1.762(4)
B6 B11 1.775(4)
B7 B8 1.766(4)
B7 B11 1.775(4)
B7 B12 1.775(4)
B8 B12 1.775(4)
B8 B9 1.782(4)
B9 B12 1.766(4)
B9 B10 1.778(5)
B10 B11 1.765(4)
B10 B12 1.779(4)
B11 B12 1.764(4)
